data_1565764
loop_
_publ_author_name
'Savchenkov, Anton V.'
'Vologzhanina, Anna V.'
'Pushkin, Denis V.'
'Serezhkina, Larisa B.'
'Serezhkin, Viktor N.'

_publ_section_title
;
 Highly conjugated systems with pedal motion in uranyl crotonate compounds
 with 1,2-bis(4-pyridyl)ethylene as a neutral ligand or a counter cation
;
_journal_name_full 'Inorganica Chimica Acta'
_journal_page_first 119089
_journal_paper_doi 10.1016/j.ica.2019.119089
_journal_volume 498
_journal_year 2019
_chemical_formula_moiety 'C32 H30 N4 O6 U'
_chemical_formula_sum 'C32 H30 N4 O6 U'
_chemical_formula_weight 804.63
_space_group_crystal_system triclinic
_space_group_IT_number 2
_space_group_name_Hall '-P 1'
_space_group_name_H-M_alt 'P -1'
_atom_sites_solution_hydrogens geom
_atom_sites_solution_primary dual
_cell_angle_alpha 96.608(3)
_cell_angle_beta 91.184(3)
_cell_angle_gamma 99.148(3)
_cell_formula_units_Z 1
_cell_length_a 7.5075(12)
_cell_length_b 9.1655(14)
_cell_length_c 11.1631(17)
_cell_measurement_reflns_used 4868
_cell_measurement_temperature 120
_cell_measurement_theta_max 30.56
_cell_measurement_theta_min 2.27
_cell_volume 752.7(2)
_computing_molecular_graphics 'Olex2 (Dolomanov et al., 2009)'
_computing_publication_material 'Olex2 (Dolomanov et al., 2009)'
_computing_structure_refinement 'XL (Sheldrick, 2008)'
_computing_structure_solution 'ShelXT (Sheldrick, 2015)'
_diffrn_ambient_temperature 120
_diffrn_measured_fraction_theta_full 1.000
_diffrn_measured_fraction_theta_max 0.990
_diffrn_measurement_device_type 'Bruker APEX-II CCD'
_diffrn_measurement_method '\f and \w scans'
_diffrn_radiation_type MoK\a
_diffrn_radiation_wavelength 0.71073
_diffrn_reflns_av_R_equivalents 0.0540
_diffrn_reflns_av_unetI/netI 0.0736
_diffrn_reflns_Laue_measured_fraction_full 1.000
_diffrn_reflns_Laue_measured_fraction_max 0.990
_diffrn_reflns_limit_h_max 10
_diffrn_reflns_limit_h_min -10
_diffrn_reflns_limit_k_max 13
_diffrn_reflns_limit_k_min -13
_diffrn_reflns_limit_l_max 16
_diffrn_reflns_limit_l_min -16
_diffrn_reflns_number 10156
_diffrn_reflns_point_group_measured_fraction_full 1.000
_diffrn_reflns_point_group_measured_fraction_max 0.990
_diffrn_reflns_theta_full 25.242
_diffrn_reflns_theta_max 30.769
_diffrn_reflns_theta_min 1.838
_diffrn_standards_number 0
_exptl_absorpt_coefficient_mu 5.442
_exptl_absorpt_correction_T_max 0.7461
_exptl_absorpt_correction_T_min 0.2654
_exptl_absorpt_correction_type multi-scan
_exptl_absorpt_process_details
;
SADABS-2014/5 (Bruker,2014/5) was used for absorption correction.
wR2(int) was 0.1368 before and 0.0618 after correction.
The Ratio of minimum to maximum transmission is 0.3557.
The \l/2 correction factor is 0.00150.
;
_exptl_crystal_colour yellow
_exptl_crystal_colour_primary yellow
_exptl_crystal_density_diffrn 1.775
_exptl_crystal_description prism
_exptl_crystal_F_000 390
_exptl_crystal_size_max 0.24
_exptl_crystal_size_mid 0.19
_exptl_crystal_size_min 0.11
_refine_diff_density_max 3.528
_refine_diff_density_min -2.762
_refine_diff_density_rms 0.215
_refine_ls_extinction_coef .
_refine_ls_extinction_method none
_refine_ls_goodness_of_fit_ref 1.036
_refine_ls_hydrogen_treatment constr
_refine_ls_matrix_type full
_refine_ls_number_parameters 197
_refine_ls_number_reflns 4654
_refine_ls_number_restraints 0
_refine_ls_restrained_S_all 1.036
_refine_ls_R_factor_all 0.0361
_refine_ls_R_factor_gt 0.0358
_refine_ls_shift/su_max 0.000
_refine_ls_shift/su_mean 0.000
_refine_ls_structure_factor_coef Fsqd
_refine_ls_weighting_details 'w=1/[\s^2^(Fo^2^)+(0.0290P)^2^] where P=(Fo^2^+2Fc^2^)/3'
_refine_ls_weighting_scheme calc
_refine_ls_wR_factor_gt 0.0796
_refine_ls_wR_factor_ref 0.0799
_reflns_Friedel_coverage 0.000
_reflns_Friedel_fraction_full .
_reflns_Friedel_fraction_max .
_reflns_number_gt 4640
_reflns_number_total 4654
_reflns_threshold_expression 'I > 2\s(I)'
_cod_data_source_file ICA-2019-498-119089.cif
_cod_data_source_block sam232
_cod_database_code 1565764
_shelx_space_group_comment
;
The symmetry employed for this shelxl refinement is uniquely defined
by the following loop, which should always be used as a source of
symmetry information in preference to the above space-group names.
They are only intended as comments.
;
_shelx_estimated_absorpt_t_max 0.586
_shelx_estimated_absorpt_t_min 0.355
_olex2_refinement_description
;
1. Fixed Uiso
 At 1.2 times of:
  All C(H) groups
 At 1.5 times of:
  All C(H,H,H) groups
2.a Aromatic/amide H refined with riding coordinates:
 C1(H1), C2(H2), C4(H4), C5(H5), C6(H6), C7(H7), C9(H9), C10(H10), C11(H11),
 C12(H12), C14(H14), C15(H15)
2.b Idealised Me refined as rotating group:
 C16(H16A,H16B,H16C)
;

loop_
_space_group_symop_operation_xyz
'x, y, z'
'-x, -y, -z'

loop_
_atom_site_label
_atom_site_type_symbol
_atom_site_fract_x
_atom_site_fract_y
_atom_site_fract_z
_atom_site_U_iso_or_equiv
_atom_site_adp_type
_atom_site_occupancy
_atom_site_site_symmetry_order
_atom_site_calc_flag
_atom_site_refinement_flags_posn
_atom_site_refinement_flags_adp
_atom_site_refinement_flags_occupancy
_atom_site_disorder_assembly
_atom_site_disorder_group
U1 U 0.0000 0.0000 1.0000 0.01028(6) Uani 1 2 d S T P . .
O1 O -0.1280(4) 0.1455(3) 1.0284(2) 0.0171(5) Uani 1 1 d . . . . .
O2 O -0.0369(4) 0.0246(3) 0.7822(2) 0.0181(5) Uani 1 1 d . . . . .
O3 O -0.2313(4) -0.1456(3) 0.8528(2) 0.0174(5) Uani 1 1 d . . . . .
N1 N 0.2582(4) 0.1687(4) 0.9132(3) 0.0134(6) Uani 1 1 d . . . . .
N2 N 1.3291(5) 0.6291(4) 0.5996(4) 0.0266(8) Uani 1 1 d . . . . .
C1 C 0.4118(5) 0.1158(4) 0.8865(3) 0.0154(7) Uani 1 1 d . . . . .
H1 H 0.4175 0.0149 0.8961 0.019 Uiso 1 1 calc R . . . .
C2 C 0.5615(5) 0.2015(4) 0.8460(3) 0.0162(7) Uani 1 1 d . . . . .
H2 H 0.6671 0.1594 0.8286 0.019 Uiso 1 1 calc R . . . .
C3 C 0.5578(5) 0.3500(4) 0.8305(3) 0.0149(7) Uani 1 1 d . . . . .
C4 C 0.3998(6) 0.4049(5) 0.8597(4) 0.0195(8) Uani 1 1 d . . . . .
H4 H 0.3913 0.5059 0.8524 0.023 Uiso 1 1 calc R . . . .
C5 C 0.2552(5) 0.3122(5) 0.8994(4) 0.0188(7) Uani 1 1 d . . . . .
H5 H 0.1482 0.3519 0.9179 0.023 Uiso 1 1 calc R . . . .
C6 C 0.7139(5) 0.4433(4) 0.7859(3) 0.0168(7) Uani 1 1 d . . . . .
H6 H 0.7220 0.5484 0.8003 0.020 Uiso 1 1 calc R . . . .
C7 C 0.8460(5) 0.3874(4) 0.7256(4) 0.0177(7) Uani 1 1 d . . . . .
H7 H 0.8325 0.2821 0.7093 0.021 Uiso 1 1 calc R . . . .
C8 C 1.0080(5) 0.4728(4) 0.6829(3) 0.0148(7) Uani 1 1 d . . . . .
C9 C 1.0724(6) 0.6219(4) 0.7264(4) 0.0196(8) Uani 1 1 d . . . . .
H9 H 1.0080 0.6740 0.7849 0.023 Uiso 1 1 calc R . . . .
C10 C 1.2301(6) 0.6923(5) 0.6834(4) 0.0258(9) Uani 1 1 d . . . . .
H10 H 1.2719 0.7928 0.7154 0.031 Uiso 1 1 calc R . . . .
C11 C 1.2669(6) 0.4870(5) 0.5582(4) 0.0228(8) Uani 1 1 d . . . . .
H11 H 1.3338 0.4387 0.4989 0.027 Uiso 1 1 calc R . . . .
C12 C 1.1105(5) 0.4056(4) 0.5963(4) 0.0188(8) Uani 1 1 d . . . . .
H12 H 1.0735 0.3047 0.5636 0.023 Uiso 1 1 calc R . . . .
C13 C -0.1732(5) -0.0778(4) 0.7649(3) 0.0135(7) Uani 1 1 d . . . . .
C14 C -0.2676(5) -0.1193(4) 0.6454(3) 0.0159(7) Uani 1 1 d . . . . .
H14 H -0.3608 -0.2034 0.6344 0.019 Uiso 1 1 calc R . . . .
C15 C -0.2261(5) -0.0425(4) 0.5526(3) 0.0164(7) Uani 1 1 d . . . . .
H15 H -0.1301 0.0395 0.5648 0.020 Uiso 1 1 calc R . . . .
C16 C -0.3194(6) -0.0761(5) 0.4309(4) 0.0226(8) Uani 1 1 d . . . . .
H16A H -0.2308 -0.0918 0.3695 0.034 Uiso 1 1 calc GR . . . .
H16B H -0.3790 0.0076 0.4145 0.034 Uiso 1 1 calc GR . . . .
H16C H -0.4099 -0.1662 0.4288 0.034 Uiso 1 1 calc GR . . . .

loop_
_atom_site_aniso_label
_atom_site_aniso_U_11
_atom_site_aniso_U_22
_atom_site_aniso_U_33
_atom_site_aniso_U_23
_atom_site_aniso_U_13
_atom_site_aniso_U_12
U1 0.01016(9) 0.01221(9) 0.00768(9) -0.00062(6) -0.00003(6) 0.00073(6)
O1 0.0181(13) 0.0169(13) 0.0162(12) 0.0007(10) -0.0011(10) 0.0032(11)
O2 0.0199(14) 0.0197(14) 0.0119(12) 0.0005(10) -0.0016(10) -0.0037(11)
O3 0.0150(13) 0.0235(14) 0.0114(11) 0.0016(10) -0.0017(10) -0.0037(11)
N1 0.0125(14) 0.0191(15) 0.0085(13) 0.0014(11) 0.0009(11) 0.0021(12)
N2 0.0237(18) 0.0247(19) 0.0276(19) -0.0003(15) 0.0060(15) -0.0056(15)
C1 0.0162(17) 0.0147(17) 0.0162(16) 0.0033(13) 0.0002(14) 0.0038(14)
C2 0.0116(16) 0.0179(18) 0.0195(17) 0.0015(14) 0.0003(14) 0.0041(14)
C3 0.0132(16) 0.0177(17) 0.0132(15) 0.0029(13) 0.0011(13) 0.0003(14)
C4 0.0196(19) 0.0164(18) 0.0225(19) 0.0027(14) 0.0058(15) 0.0020(15)
C5 0.0142(17) 0.0222(19) 0.0212(18) 0.0028(15) 0.0036(14) 0.0065(15)
C6 0.0150(17) 0.0157(17) 0.0194(17) 0.0019(14) 0.0041(14) 0.0012(14)
C7 0.0155(18) 0.0156(17) 0.0202(18) 0.0009(14) 0.0035(14) -0.0019(14)
C8 0.0136(17) 0.0142(17) 0.0156(16) -0.0007(13) 0.0012(13) 0.0012(13)
C9 0.021(2) 0.0143(17) 0.0212(18) -0.0032(14) 0.0029(15) 0.0012(15)
C10 0.028(2) 0.0154(19) 0.029(2) -0.0040(16) 0.0045(18) -0.0071(16)
C11 0.0178(19) 0.025(2) 0.024(2) 0.0002(16) 0.0078(16) 0.0004(16)
C12 0.0184(18) 0.0156(17) 0.0203(18) -0.0033(14) 0.0046(15) -0.0006(14)
C13 0.0132(16) 0.0147(16) 0.0122(15) -0.0015(12) 0.0013(13) 0.0034(13)
C14 0.0145(17) 0.0196(18) 0.0126(15) -0.0013(13) -0.0005(13) 0.0024(14)
C15 0.0139(17) 0.0207(18) 0.0141(16) 0.0013(14) 0.0009(13) 0.0021(14)
C16 0.024(2) 0.031(2) 0.0141(17) 0.0031(15) -0.0004(15) 0.0074(17)

loop_
_atom_type_symbol
_atom_type_description
_atom_type_scat_dispersion_real
_atom_type_scat_dispersion_imag
_atom_type_scat_source
C C 0.0033 0.0016 'International Tables Vol C Tables 4.2.6.8 and 6.1.1.4'
H H 0.0000 0.0000 'International Tables Vol C Tables 4.2.6.8 and 6.1.1.4'
N N 0.0061 0.0033 'International Tables Vol C Tables 4.2.6.8 and 6.1.1.4'
O O 0.0106 0.0060 'International Tables Vol C Tables 4.2.6.8 and 6.1.1.4'
U U -9.6767 9.6646 'International Tables Vol C Tables 4.2.6.8 and 6.1.1.4'

loop_
_geom_angle_atom_site_label_1
_geom_angle_atom_site_label_2
_geom_angle_atom_site_label_3
_geom_angle
_geom_angle_site_symmetry_1
_geom_angle_site_symmetry_3
O1 U1 O1 180.00(14) . 2_557
O1 U1 O2 92.72(11) 2_557 .
O1 U1 O2 87.28(11) 2_557 2_557
O1 U1 O2 87.28(11) . .
O1 U1 O2 92.72(11) . 2_557
O1 U1 O3 87.54(11) . 2_557
O1 U1 O3 87.54(11) 2_557 .
O1 U1 O3 92.46(11) 2_557 2_557
O1 U1 O3 92.46(11) . .
O1 U1 N1 87.19(12) . 2_557
O1 U1 N1 92.81(12) 2_557 2_557
O1 U1 N1 92.81(12) . .
O1 U1 N1 87.19(12) 2_557 .
O1 U1 C13 90.22(11) 2_557 .
O1 U1 C13 89.78(11) 2_557 2_557
O1 U1 C13 90.22(11) . 2_557
O1 U1 C13 89.78(11) . .
O2 U1 O2 180.00(13) . 2_557
O2 U1 N1 115.30(9) . 2_557
O2 U1 N1 64.70(9) . .
O2 U1 N1 115.30(9) 2_557 .
O2 U1 N1 64.70(9) 2_557 2_557
O2 U1 C13 153.80(10) 2_557 .
O2 U1 C13 26.20(10) . .
O2 U1 C13 153.80(10) . 2_557
O2 U1 C13 26.20(10) 2_557 2_557
O3 U1 O2 127.62(9) . 2_557
O3 U1 O2 52.38(9) . .
O3 U1 O2 52.38(9) 2_557 2_557
O3 U1 O2 127.62(9) 2_557 .
O3 U1 O3 180.0 2_557 .
O3 U1 N1 63.56(9) . 2_557
O3 U1 N1 63.56(9) 2_557 .
O3 U1 N1 116.44(9) . .
O3 U1 N1 116.44(9) 2_557 2_557
O3 U1 C13 26.18(10) 2_557 2_557
O3 U1 C13 26.18(10) . .
O3 U1 C13 153.82(10) 2_557 .
O3 U1 C13 153.82(10) . 2_557
N1 U1 N1 180.0 . 2_557
N1 U1 C13 89.41(10) 2_557 .
N1 U1 C13 90.59(10) 2_557 2_557
N1 U1 C13 90.59(10) . .
N1 U1 C13 89.41(10) . 2_557
C13 U1 C13 180.0 . 2_557
C13 O2 U1 94.1(2) . .
C13 O3 U1 94.3(2) . .
C1 N1 U1 119.0(2) . .
C5 N1 U1 123.9(2) . .
C5 N1 C1 116.9(3) . .
C11 N2 C10 115.7(4) . .
N1 C1 C2 122.9(4) . .
C1 C2 C3 120.1(4) . .
C2 C3 C6 121.4(3) . .
C4 C3 C2 116.8(4) . .
C4 C3 C6 121.8(4) . .
C5 C4 C3 119.8(4) . .
N1 C5 C4 123.4(4) . .
C7 C6 C3 123.2(4) . .
C6 C7 C8 126.3(4) . .
C9 C8 C7 123.4(3) . .
C12 C8 C7 120.2(3) . .
C12 C8 C9 116.4(4) . .
C10 C9 C8 119.3(4) . .
N2 C10 C9 124.8(4) . .
N2 C11 C12 124.1(4) . .
C11 C12 C8 119.7(4) . .
O2 C13 U1 59.68(19) . .
O2 C13 C14 121.8(3) . .
O3 C13 U1 59.52(18) . .
O3 C13 O2 119.2(3) . .
O3 C13 C14 119.0(3) . .
C14 C13 U1 178.3(3) . .
C15 C14 C13 122.1(4) . .
C14 C15 C16 124.7(4) . .

loop_
_geom_bond_atom_site_label_1
_geom_bond_atom_site_label_2
_geom_bond_distance
_geom_bond_site_symmetry_2
U1 O1 1.767(3) .
U1 O1 1.767(3) 2_557
U1 O2 2.481(3) 2_557
U1 O2 2.481(3) .
U1 O3 2.478(3) 2_557
U1 O3 2.478(3) .
U1 N1 2.561(3) .
U1 N1 2.561(3) 2_557
U1 C13 2.867(4) .
U1 C13 2.867(4) 2_557
O2 C13 1.269(5) .
O3 C13 1.269(4) .
N1 C1 1.347(5) .
N1 C5 1.345(5) .
N2 C10 1.343(6) .
N2 C11 1.337(6) .
C1 C2 1.381(5) .
C2 C3 1.396(5) .
C3 C4 1.391(5) .
C3 C6 1.469(5) .
C4 C5 1.382(6) .
C6 C7 1.344(5) .
C7 C8 1.458(5) .
C8 C9 1.402(5) .
C8 C12 1.397(5) .
C9 C10 1.379(6) .
C11 C12 1.390(6) .
C13 C14 1.478(5) .
C14 C15 1.334(5) .
C15 C16 1.492(5) .
